data_7056776
loop_
_publ_author_name
'Villa-P\'erez, C.'
'Cadavid-Vargas, J. F.'
'Di Virgilio, A. L.'
'Echeverr\'ia, G. A.'
'Cam\'i, G. E.'
'Soria, D. B.'

_publ_section_title
;
 Crystal structure, Hirshfeld surface analysis, spectroscopic and
 biological studies on sulfamethazine and sulfaquinoxaline ternary
 complexes with 2,2&#x2032;-biquinoline
;
_journal_issue 2
_journal_name_full 'New Journal of Chemistry'
_journal_page_first 891
_journal_paper_doi 10.1039/C7NJ03624H
_journal_volume 42
_journal_year 2018
_chemical_formula_moiety 'Cu, (C14 H11 N4 O2 S), (C18 H12 N2), (C H4 O)'
_chemical_formula_sum 'C33 H27 Cl Cu N6 O3 S'
_chemical_formula_weight 686.65
_space_group_IT_number 2
_space_group_name_Hall '-P 1'
_space_group_name_H-M_alt 'P -1'
_symmetry_cell_setting triclinic
_symmetry_Int_Tables_number 2
_symmetry_space_group_name_Hall '-P 1'
_symmetry_space_group_name_H-M 'P -1'
_atom_sites_solution_hydrogens mixed
_audit_creation_date 2017-05-11T14:55:06-00:00
_audit_creation_method 'WinGX routine CIF_UPDATE'
_audit_update_record
;
2017-07-04 deposited with the CCDC.
2017-12-01 downloaded from the CCDC.
;
_cell_angle_alpha 81.383(5)
_cell_angle_beta 75.712(7)
_cell_angle_gamma 63.935(7)
_cell_formula_units_Z 2
_cell_length_a 10.0919(9)
_cell_length_b 10.1848(6)
_cell_length_c 17.0127(11)
_cell_measurement_reflns_used 3061
_cell_measurement_temperature 293(2)
_cell_measurement_theta_max 72.153
_cell_measurement_theta_min 4.835
_cell_volume 1520.5(2)
_computing_cell_refinement
;
        CrysAlisPro, Agilent Technologies,
        Version 1.171.37.31 (release 14-01-2014 CrysAlis171 .NET)
        (compiled Jan 14 2014,18:38:05)
;
_computing_data_collection
;
        CrysAlisPro, Agilent Technologies,
        Version 1.171.37.31 (release 14-01-2014 CrysAlis171 .NET)
        (compiled Jan 14 2014,18:38:05)
;
_computing_data_reduction
;
        CrysAlisPro, Agilent Technologies,
        Version 1.171.37.31 (release 14-01-2014 CrysAlis171 .NET)
        (compiled Jan 14 2014,18:38:05)
;
_computing_structure_refinement 'SHELXL-2014/7 (Sheldrick, 2014)'
_diffrn_ambient_temperature 293(2)
_diffrn_detector 'CCD plate'
_diffrn_detector_area_resol_mean 16.0604
_diffrn_detector_type Eos
_diffrn_measured_fraction_theta_full 1
_diffrn_measured_fraction_theta_max 0.982
_diffrn_measurement_device 'four-circle diffractometer'
_diffrn_measurement_device_type 'Xcalibur, Eos, Gemini'
_diffrn_measurement_method '\w scans'
_diffrn_orient_matrix_UB_11 -0.142531
_diffrn_orient_matrix_UB_12 -0.0287846
_diffrn_orient_matrix_UB_13 0.0283394
_diffrn_orient_matrix_UB_21 -0.0156819
_diffrn_orient_matrix_UB_22 0.0404873
_diffrn_orient_matrix_UB_23 0.0865614
_diffrn_orient_matrix_UB_31 -0.0978174
_diffrn_orient_matrix_UB_32 0.161091
_diffrn_orient_matrix_UB_33 -0.0213454
_diffrn_radiation_monochromator graphite
_diffrn_radiation_probe x-ray
_diffrn_radiation_type CuK\a
_diffrn_radiation_wavelength 1.54184
_diffrn_reflns_av_R_equivalents 0.0423
_diffrn_reflns_av_unetI/netI 0.0689
_diffrn_reflns_Laue_measured_fraction_full 1
_diffrn_reflns_Laue_measured_fraction_max 0.982
_diffrn_reflns_limit_h_max 12
_diffrn_reflns_limit_h_min -12
_diffrn_reflns_limit_k_max 12
_diffrn_reflns_limit_k_min -10
_diffrn_reflns_limit_l_max 19
_diffrn_reflns_limit_l_min -20
_diffrn_reflns_number 11418
_diffrn_reflns_point_group_measured_fraction_full 1
_diffrn_reflns_point_group_measured_fraction_max 0.982
_diffrn_reflns_theta_full 67.684
_diffrn_reflns_theta_max 72.407
_diffrn_reflns_theta_min 4.839
_diffrn_source 'Enhance (Cu) X-ray Source'
_exptl_absorpt_coefficient_mu 2.843
_exptl_absorpt_correction_T_max 1
_exptl_absorpt_correction_T_min 0.92779
_exptl_absorpt_correction_type multi-scan
_exptl_absorpt_process_details
;
        CrysAlisPro, Agilent Technologies,
        Version 1.171.37.31 (release 14-01-2014 CrysAlis171 .NET)
        (compiled Jan 14 2014,18:38:05)
        Empirical absorption correction using spherical harmonics,
 implemented in SCALE3 ABSPACK scaling algorithm.
;
_exptl_crystal_colour purple
_exptl_crystal_density_diffrn 1.5
_exptl_crystal_description fragment
_exptl_crystal_F_000 706
_exptl_crystal_size_max 0.216
_exptl_crystal_size_mid 0.108
_exptl_crystal_size_min 0.019
_refine_diff_density_max 0.42
_refine_diff_density_min -0.303
_refine_diff_density_rms 0.059
_refine_ls_extinction_method none
_refine_ls_goodness_of_fit_ref 1.028
_refine_ls_hydrogen_treatment constr
_refine_ls_matrix_type full
_refine_ls_number_parameters 408
_refine_ls_number_reflns 5930
_refine_ls_number_restraints 0
_refine_ls_restrained_S_all 1.028
_refine_ls_R_factor_all 0.0635
_refine_ls_R_factor_gt 0.0446
_refine_ls_shift/su_max 0.001
_refine_ls_shift/su_mean 0
_refine_ls_structure_factor_coef Fsqd
_refine_ls_weighting_details 'w=1/[\s^2^(Fo^2^)+(0.0551P)^2^] where P=(Fo^2^+2Fc^2^)/3'
_refine_ls_weighting_scheme calc
_refine_ls_wR_factor_gt 0.1055
_refine_ls_wR_factor_ref 0.1199
_reflns_Friedel_coverage 0
_reflns_number_gt 4545
_reflns_number_total 5930
_reflns_threshold_expression 'I > 2\s(I)'
_cod_data_source_file c7nj03624h2.cif
_cod_data_source_block sdqcu5a
_cod_depositor_comments 'Adding full bibliography for 7056774--7056777.cif.'
_cod_database_code 7056776

loop_
_symmetry_equiv_pos_as_xyz
'x, y, z'
'-x, -y, -z'

loop_
_atom_site_label
_atom_site_type_symbol
_atom_site_fract_x
_atom_site_fract_y
_atom_site_fract_z
_atom_site_U_iso_or_equiv
_atom_site_adp_type
_atom_site_occupancy
_atom_site_site_symmetry_order
_atom_site_calc_flag
_atom_site_refinement_flags_posn
_atom_site_refinement_flags_adp
O31 O 0.1773(5) 0.9960(4) 0.3489(2) 0.0952(10) Uani 1 1 d . .
H31 H 0.2156 1.0524 0.3277 0.143 Uiso 1 1 calc R U
C32 C 0.0760(6) 1.0015(7) 0.3033(3) 0.0979(15) Uani 1 1 d . .
H32A H 0.0719 0.9082 0.3081 0.147 Uiso 1 1 calc R U
H32B H 0.1094 1.0247 0.2472 0.147 Uiso 1 1 calc R U
H32C H -0.0224 1.0753 0.3233 0.147 Uiso 1 1 calc R U
Cu1 Cu 0.58955(5) 0.96940(4) 0.21047(2) 0.03882(12) Uani 1 1 d . .
S113 S 0.91089(8) 0.65231(8) 0.22924(4) 0.04428(17) Uani 1 1 d . .
Cl3 Cl 0.35906(9) 1.15261(9) 0.21167(5) 0.0594(2) Uani 1 1 d . .
N11 N 0.6236(3) 1.0053(2) 0.31855(13) 0.0403(5) Uani 1 1 d . .
N21 N 0.5847(3) 0.8520(3) 0.12725(14) 0.0419(5) Uani 1 1 d . .
N220 N 0.7222(3) 1.0318(2) 0.10020(13) 0.0386(5) Uani 1 1 d . .
C211 C 0.7160(3) 0.9784(3) 0.03562(16) 0.0393(6) Uani 1 1 d . .
N18 N 0.7753(3) 0.9172(3) 0.44712(16) 0.0533(6) Uani 1 1 d . .
O114 O 0.8905(3) 0.6103(3) 0.15777(13) 0.0571(6) Uani 1 1 d . .
N111 N 0.7589(3) 0.7966(3) 0.25775(14) 0.0450(5) Uani 1 1 d . .
C210 C 0.6553(3) 0.8653(3) 0.05215(17) 0.0407(6) Uani 1 1 d . .
O112 O 1.0433(3) 0.6772(3) 0.22353(15) 0.0609(6) Uani 1 1 d . .
C17 C 0.6506(4) 1.0474(3) 0.44765(17) 0.0460(6) Uani 1 1 d . .
C219 C 0.7835(3) 1.1309(3) 0.08868(17) 0.0405(6) Uani 1 1 d . .
C115 C 0.9123(3) 0.5183(3) 0.30791(17) 0.0422(6) Uani 1 1 d . .
C214 C 0.8355(3) 1.1810(3) 0.00978(18) 0.0451(6) Uani 1 1 d . .
C213 C 0.8215(4) 1.1256(3) -0.05708(18) 0.0524(7) Uani 1 1 d . .
H213 H 0.8517 1.158 -0.1095 0.063 Uiso 1 1 calc R U
C22 C 0.5302(4) 0.7470(3) 0.1484(2) 0.0481(7) Uani 1 1 d . .
C16 C 0.5966(4) 1.1357(4) 0.51468(19) 0.0567(8) Uani 1 1 d . .
H16 H 0.6431 1.1034 0.5591 0.068 Uiso 1 1 calc R U
C12 C 0.5756(3) 1.0955(3) 0.38127(17) 0.0432(6) Uani 1 1 d . .
C120 C 0.7931(3) 0.4788(3) 0.33037(19) 0.0464(6) Uani 1 1 d . .
H120 H 0.7135 0.5214 0.3031 0.056 Uiso 1 1 calc R U
C110 C 0.7384(3) 0.8749(3) 0.32076(16) 0.0413(6) Uani 1 1 d . .
C27 C 0.5563(4) 0.6468(3) 0.0903(2) 0.0547(8) Uani 1 1 d . .
C212 C 0.7636(4) 1.0244(3) -0.04501(17) 0.0492(7) Uani 1 1 d . .
H212 H 0.7554 0.986 -0.0889 0.059 Uiso 1 1 calc R U
C218 C 0.7985(4) 1.1828(4) 0.15683(19) 0.0524(7) Uani 1 1 d . .
H218 H 0.7652 1.1509 0.2089 0.063 Uiso 1 1 calc R U
C19 C 0.8195(4) 0.8348(3) 0.38610(19) 0.0514(7) Uani 1 1 d . .
H19 H 0.9059 0.7475 0.3843 0.062 Uiso 1 1 calc R U
C29 C 0.6798(4) 0.7714(4) -0.0082(2) 0.0545(7) Uani 1 1 d . .
H29 H 0.7285 0.7835 -0.061 0.065 Uiso 1 1 calc R U
C116 C 1.0325(4) 0.4531(4) 0.3478(2) 0.0545(8) Uani 1 1 d . .
H116 H 1.1134 0.4788 0.3323 0.065 Uiso 1 1 calc R U
N121 N 0.9094(4) 0.2149(4) 0.5002(2) 0.0780(11) Uani 1 1 d . .
122 H 0.8362 0.1799 0.508 0.094 Uiso 1 1 d R U
121 H 1.0122 0.1491 0.5059 0.094 Uiso 1 1 d R U
C13 C 0.4530(4) 1.2334(4) 0.3826(2) 0.0538(7) Uani 1 1 d . .
H13 H 0.4042 1.267 0.3391 0.065 Uiso 1 1 calc R U
C215 C 0.8995(4) 1.2823(4) 0.0021(2) 0.0570(8) Uani 1 1 d . .
H215 H 0.9336 1.316 -0.0492 0.068 Uiso 1 1 calc R U
C28 C 0.6320(4) 0.6636(4) 0.0113(2) 0.0604(8) Uani 1 1 d . .
H28 H 0.6495 0.6002 -0.0279 0.072 Uiso 1 1 calc R U
C23 C 0.4506(4) 0.7365(4) 0.2276(2) 0.0586(8) Uani 1 1 d . .
H23 H 0.4345 0.8007 0.2661 0.07 Uiso 1 1 calc R U
C118 C 0.9110(4) 0.3127(3) 0.4350(2) 0.0526(7) Uani 1 1 d . .
C216 C 0.9116(4) 1.3308(4) 0.0685(2) 0.0616(9) Uani 1 1 d . .
H216 H 0.9531 1.3981 0.0626 0.074 Uiso 1 1 calc R U
C119 C 0.7919(4) 0.3763(4) 0.3932(2) 0.0508(7) Uani 1 1 d . .
H119 H 0.712 0.3491 0.4078 0.061 Uiso 1 1 calc R U
C15 C 0.4761(5) 1.2685(4) 0.5148(2) 0.0640(9) Uani 1 1 d . .
H15 H 0.4407 1.3263 0.5594 0.077 Uiso 1 1 calc R U
C217 C 0.8617(5) 1.2798(4) 0.1466(2) 0.0603(8) Uani 1 1 d . .
H217 H 0.872 1.3128 0.1919 0.072 Uiso 1 1 calc R U
C14 C 0.4055(4) 1.3183(4) 0.4478(2) 0.0634(9) Uani 1 1 d . .
H14 H 0.3253 1.4102 0.4479 0.076 Uiso 1 1 calc R U
C117 C 1.0312(4) 0.3505(4) 0.4103(2) 0.0615(9) Uani 1 1 d . .
H117 H 1.1124 0.306 0.4362 0.074 Uiso 1 1 calc R U
C24 C 0.3967(5) 0.6303(5) 0.2480(3) 0.0749(11) Uani 1 1 d . .
H24 H 0.3411 0.6254 0.2999 0.09 Uiso 1 1 calc R U
C26 C 0.5020(5) 0.5372(4) 0.1153(3) 0.0707(11) Uani 1 1 d . .
H26 H 0.52 0.4692 0.0786 0.085 Uiso 1 1 calc R U
C25 C 0.4246(5) 0.5301(4) 0.1918(3) 0.0771(12) Uani 1 1 d . .
H25 H 0.3894 0.4577 0.207 0.092 Uiso 1 1 calc R U

loop_
_atom_site_aniso_label
_atom_site_aniso_U_11
_atom_site_aniso_U_22
_atom_site_aniso_U_33
_atom_site_aniso_U_23
_atom_site_aniso_U_13
_atom_site_aniso_U_12
O31 0.117(3) 0.098(2) 0.0686(19) 0.0047(17) -0.027(2) -0.041(2)
C32 0.089(4) 0.118(4) 0.090(3) -0.010(3) -0.010(3) -0.049(3)
Cu1 0.0447(2) 0.0421(2) 0.03161(19) 0.00259(14) -0.01129(15) -0.01943(17)
S113 0.0466(4) 0.0455(3) 0.0381(3) 0.0041(3) -0.0062(3) -0.0202(3)
Cl3 0.0513(4) 0.0623(4) 0.0555(4) -0.0058(3) -0.0212(3) -0.0095(3)
N11 0.0462(13) 0.0424(11) 0.0339(11) 0.0028(9) -0.0114(9) -0.0198(10)
N21 0.0442(13) 0.0425(11) 0.0410(12) 0.0006(9) -0.0165(10) -0.0168(10)
N220 0.0429(12) 0.0402(11) 0.0320(10) 0.0012(8) -0.0094(9) -0.0167(9)
C211 0.0415(14) 0.0399(12) 0.0333(12) 0.0005(10) -0.0124(11) -0.0125(11)
N18 0.0645(17) 0.0619(15) 0.0429(13) 0.0078(12) -0.0235(12) -0.0318(14)
O114 0.0669(15) 0.0569(12) 0.0399(11) -0.0049(9) -0.0055(10) -0.0212(11)
N111 0.0555(14) 0.0422(11) 0.0385(12) 0.0032(9) -0.0179(10) -0.0188(11)
C210 0.0454(15) 0.0421(13) 0.0371(13) 0.0026(10) -0.0181(11) -0.0168(11)
O112 0.0543(13) 0.0693(14) 0.0600(14) 0.0107(11) -0.0056(11) -0.0343(12)
C17 0.0542(17) 0.0594(16) 0.0357(13) 0.0030(12) -0.0091(12) -0.0357(14)
C219 0.0409(14) 0.0388(12) 0.0390(13) 0.0011(10) -0.0064(11) -0.0160(11)
C115 0.0419(14) 0.0402(12) 0.0400(14) 0.0033(11) -0.0074(11) -0.0153(11)
C214 0.0435(15) 0.0405(13) 0.0415(14) 0.0009(11) -0.0024(12) -0.0129(12)
C213 0.0570(18) 0.0520(15) 0.0355(14) 0.0093(12) -0.0032(12) -0.0182(14)
C22 0.0463(16) 0.0457(14) 0.0583(17) 0.0066(13) -0.0241(14) -0.0206(13)
C16 0.065(2) 0.080(2) 0.0370(15) -0.0050(14) -0.0058(14) -0.0432(19)
C12 0.0455(15) 0.0511(14) 0.0376(13) 0.0013(11) -0.0053(11) -0.0272(13)
C120 0.0419(15) 0.0488(15) 0.0466(15) 0.0007(12) -0.0119(12) -0.0168(12)
C110 0.0462(15) 0.0469(14) 0.0343(13) 0.0058(11) -0.0126(11) -0.0229(12)
C27 0.0527(18) 0.0466(15) 0.076(2) -0.0018(14) -0.0324(17) -0.0214(14)
C212 0.0576(18) 0.0538(16) 0.0311(13) 0.0014(11) -0.0108(12) -0.0190(14)
C218 0.065(2) 0.0568(17) 0.0420(15) -0.0043(13) -0.0065(14) -0.0326(16)
C19 0.0590(19) 0.0501(15) 0.0484(16) 0.0028(13) -0.0246(14) -0.0205(14)
C29 0.0606(19) 0.0616(18) 0.0471(16) -0.0043(14) -0.0199(14) -0.0256(16)
C116 0.0447(16) 0.0540(16) 0.066(2) 0.0128(15) -0.0166(15) -0.0241(14)
N121 0.076(2) 0.087(2) 0.081(2) 0.0416(19) -0.0341(19) -0.0482(19)
C13 0.0527(18) 0.0575(17) 0.0513(17) -0.0055(14) -0.0110(14) -0.0222(15)
C215 0.0564(19) 0.0502(16) 0.0579(19) 0.0046(14) 0.0025(15) -0.0262(15)
C28 0.071(2) 0.0571(18) 0.065(2) -0.0133(15) -0.0278(18) -0.0271(17)
C23 0.062(2) 0.0611(18) 0.0593(19) 0.0044(15) -0.0150(16) -0.0331(17)
C118 0.0532(18) 0.0506(15) 0.0518(17) 0.0083(13) -0.0133(14) -0.0219(14)
C216 0.065(2) 0.0522(17) 0.070(2) -0.0014(16) -0.0024(17) -0.0336(16)
C119 0.0457(16) 0.0556(16) 0.0551(17) 0.0068(14) -0.0114(13) -0.0273(14)
C15 0.067(2) 0.079(2) 0.0520(18) -0.0257(16) 0.0054(16) -0.038(2)
C217 0.075(2) 0.0600(18) 0.0584(19) -0.0086(15) -0.0113(17) -0.0384(18)
C14 0.0545(19) 0.065(2) 0.067(2) -0.0195(17) -0.0026(16) -0.0219(16)
C117 0.0545(19) 0.0617(19) 0.070(2) 0.0195(17) -0.0298(17) -0.0243(16)
C24 0.071(3) 0.074(2) 0.090(3) 0.014(2) -0.015(2) -0.046(2)
C26 0.069(2) 0.0556(19) 0.106(3) -0.002(2) -0.037(2) -0.0332(18)
C25 0.073(3) 0.059(2) 0.116(4) 0.011(2) -0.031(3) -0.041(2)

loop_
_atom_type_symbol
_atom_type_description
_atom_type_scat_dispersion_real
_atom_type_scat_dispersion_imag
_atom_type_scat_source
C C 0.0181 0.0091 'International Tables Vol C Tables 4.2.6.8 and 6.1.1.4'
H H 0 0 'International Tables Vol C Tables 4.2.6.8 and 6.1.1.4'
N N 0.0311 0.018 'International Tables Vol C Tables 4.2.6.8 and 6.1.1.4'
O O 0.0492 0.0322 'International Tables Vol C Tables 4.2.6.8 and 6.1.1.4'
Cl Cl 0.3639 0.7018 'International Tables Vol C Tables 4.2.6.8 and 6.1.1.4'
Cu Cu -1.9646 0.5888 'International Tables Vol C Tables 4.2.6.8 and 6.1.1.4'
S S 0.3331 0.5567 'International Tables Vol C Tables 4.2.6.8 and 6.1.1.4'

loop_
_geom_angle_atom_site_label_1
_geom_angle_atom_site_label_2
_geom_angle_atom_site_label_3
_geom_angle
C32 O31 H31 109.5
O31 C32 H32A 109.5
O31 C32 H32B 109.5
H32A C32 H32B 109.5
O31 C32 H32C 109.5
H32A C32 H32C 109.5
H32B C32 H32C 109.5
N21 Cu1 N11 156.38(9)
N21 Cu1 N111 94.91(9)
N11 Cu1 N111 64.53(10)
N21 Cu1 N220 78.67(9)
N11 Cu1 N220 115.04(9)
N111 Cu1 N220 100.77(9)
N21 Cu1 Cl3 97.02(7)
N11 Cu1 Cl3 98.79(7)
N111 Cu1 Cl3 156.74(8)
N220 Cu1 Cl3 101.11(6)
N21 Cu1 C110 126.97(9)
N11 Cu1 C110 31.94(10)
N111 Cu1 C110 32.63(10)
N220 Cu1 C110 110.04(9)
Cl3 Cu1 C110 129.44(7)
O114 S113 O112 118.09(16)
O114 S113 N111 105.26(14)
O112 S113 N111 111.04(15)
O114 S113 C115 109.28(14)
O112 S113 C115 107.05(14)
N111 S113 C115 105.46(13)
C110 N11 C12 119.7(2)
C110 N11 Cu1 92.78(17)
C12 N11 Cu1 147.4(2)
C210 N21 C22 120.4(3)
C210 N21 Cu1 116.96(19)
C22 N21 Cu1 122.0(2)
C211 N220 C219 118.5(2)
C211 N220 Cu1 110.22(18)
C219 N220 Cu1 130.28(19)
N220 C211 C212 122.9(3)
N220 C211 C210 116.0(2)
C212 C211 C210 121.1(3)
C19 N18 C17 118.3(3)
C110 N111 S113 123.3(2)
C110 N111 Cu1 91.82(17)
S113 N111 Cu1 140.48(14)
N21 C210 C29 121.7(3)
N21 C210 C211 116.6(2)
C29 C210 C211 121.6(3)
N18 C17 C16 119.4(3)
N18 C17 C12 121.1(3)
C16 C17 C12 119.4(3)
N220 C219 C218 119.2(3)
N220 C219 C214 121.8(3)
C218 C219 C214 119.0(3)
C120 C115 C116 120.0(3)
C120 C115 S113 119.8(2)
C116 C115 S113 120.2(2)
C213 C214 C215 123.3(3)
C213 C214 C219 117.7(3)
C215 C214 C219 119.0(3)
C212 C213 C214 119.9(3)
C212 C213 H213 120
C214 C213 H213 120
N21 C22 C23 120.2(3)
N21 C22 C27 120.0(3)
C23 C22 C27 119.8(3)
C15 C16 C17 120.2(3)
C15 C16 H16 119.9
C17 C16 H16 119.9
N11 C12 C13 122.0(3)
N11 C12 C17 119.0(3)
C13 C12 C17 119.1(3)
C119 C120 C115 120.1(3)
C119 C120 H120 120
C115 C120 H120 120
N11 C110 N111 110.7(2)
N11 C110 C19 119.6(3)
N111 C110 C19 129.6(3)
N11 C110 Cu1 55.28(14)
N111 C110 Cu1 55.55(14)
C19 C110 Cu1 174.5(2)
C28 C27 C26 123.7(4)
C28 C27 C22 118.1(3)
C26 C27 C22 118.2(4)
C213 C212 C211 119.0(3)
C213 C212 H212 120.5
C211 C212 H212 120.5
C217 C218 C219 120.1(3)
C217 C218 H218 120
C219 C218 H218 120
N18 C19 C110 121.9(3)
N18 C19 H19 119.1
C110 C19 H19 119.1
C28 C29 C210 119.4(3)
C28 C29 H29 120.3
C210 C29 H29 120.3
C117 C116 C115 119.7(3)
C117 C116 H116 120.1
C115 C116 H116 120.1
C118 N121 122 115.9
C118 N121 121 110.2
122 N121 121 120.7
C14 C13 C12 120.1(3)
C14 C13 H13 120
C12 C13 H13 120
C216 C215 C214 120.8(3)
C216 C215 H215 119.6
C214 C215 H215 119.6
C29 C28 C27 120.4(3)
C29 C28 H28 119.8
C27 C28 H28 119.8
C24 C23 C22 119.5(4)
C24 C23 H23 120.2
C22 C23 H23 120.2
N121 C118 C117 119.8(3)
N121 C118 C119 121.3(3)
C117 C118 C119 118.9(3)
C215 C216 C217 120.2(3)
C215 C216 H216 119.9
C217 C216 H216 119.9
C120 C119 C118 120.2(3)
C120 C119 H119 119.9
C118 C119 H119 119.9
C16 C15 C14 120.3(3)
C16 C15 H15 119.9
C14 C15 H15 119.9
C218 C217 C216 121.0(3)
C218 C217 H217 119.5
C216 C217 H217 119.5
C13 C14 C15 120.9(4)
C13 C14 H14 119.6
C15 C14 H14 119.6
C116 C117 C118 121.0(3)
C116 C117 H117 119.5
C118 C117 H117 119.5
C23 C24 C25 120.8(4)
C23 C24 H24 119.6
C25 C24 H24 119.6
C25 C26 C27 120.9(4)
C25 C26 H26 119.6
C27 C26 H26 119.6
C26 C25 C24 120.7(4)
C26 C25 H25 119.6
C24 C25 H25 119.6

loop_
_geom_bond_atom_site_label_1
_geom_bond_atom_site_label_2
_geom_bond_distance
O31 C32 1.407(6)
O31 H31 0.82
C32 H32A 0.96
C32 H32B 0.96
C32 H32C 0.96
Cu1 N21 2.007(2)
Cu1 N11 2.063(2)
Cu1 N111 2.068(2)
Cu1 N220 2.206(2)
Cu1 Cl3 2.2509(9)
Cu1 C110 2.507(3)
S113 O114 1.436(2)
S113 O112 1.445(3)
S113 N111 1.616(3)
S113 C115 1.760(3)
N11 C110 1.328(4)
N11 C12 1.366(4)
N21 C210 1.320(4)
N21 C22 1.371(4)
N220 C211 1.323(4)
N220 C219 1.368(4)
C211 C212 1.418(4)
C211 C210 1.489(4)
N18 C19 1.298(4)
N18 C17 1.370(4)
N111 C110 1.352(4)
C210 C29 1.411(4)
C17 C16 1.405(5)
C17 C12 1.421(4)
C219 C218 1.409(4)
C219 C214 1.421(4)
C115 C120 1.381(4)
C115 C116 1.392(4)
C214 C213 1.405(5)
C214 C215 1.415(5)
C213 C212 1.361(5)
C213 H213 0.93
C22 C23 1.404(5)
C22 C27 1.424(5)
C16 C15 1.364(6)
C16 H16 0.93
C12 C13 1.404(5)
C120 C119 1.379(4)
C120 H120 0.93
C110 C19 1.447(4)
C27 C28 1.398(6)
C27 C26 1.416(5)
C212 H212 0.93
C218 C217 1.364(5)
C218 H218 0.93
C19 H19 0.93
C29 C28 1.351(5)
C29 H29 0.93
C116 C117 1.376(5)
C116 H116 0.93
N121 C118 1.378(4)
N121 122 0.9265
N121 121 0.9767
C13 C14 1.367(5)
C13 H13 0.93
C215 C216 1.350(6)
C215 H215 0.93
C28 H28 0.93
C23 C24 1.377(5)
C23 H23 0.93
C118 C117 1.380(5)
C118 C119 1.404(5)
C216 C217 1.407(5)
C216 H216 0.93
C119 H119 0.93
C15 C14 1.405(6)
C15 H15 0.93
C217 H217 0.93
C14 H14 0.93
C117 H117 0.93
C24 C25 1.394(7)
C24 H24 0.93
C26 C25 1.352(7)
C26 H26 0.93
C25 H25 0.93

loop_
_geom_hbond_atom_site_label_D
_geom_hbond_atom_site_label_H
_geom_hbond_atom_site_label_A
_geom_hbond_distance_DH
_geom_hbond_distance_HA
_geom_hbond_distance_DA
_geom_hbond_angle_DHA
_geom_hbond_site_symmetry_A
C16 H16 O31 0.93 2.46 3.374(5) 166 2_676
C29 H29 Cl3 0.93 2.81 3.512(3) 133.2 2_675
N121 121 N18 0.98 2.26 3.166(4) 153.9 2_766
C13 H13 Cl3 0.93 2.82 3.577(3) 138.9 .
O31 H31 Cl3 0.82 2.51 3.270(4) 154 .
C16 H16 O31 0.93 2.46 3.374(5) 166 2_676
C29 H29 Cl3 0.93 2.81 3.512(3) 133.2 2_675
N121 121 N18 0.98 2.26 3.166(4) 153.9 2_766
C13 H13 Cl3 0.93 2.82 3.577(3) 138.9 .

loop_
_geom_torsion_atom_site_label_1
_geom_torsion_atom_site_label_2
_geom_torsion_atom_site_label_3
_geom_torsion_atom_site_label_4
_geom_torsion
C219 N220 C211 C212 -3.1(4)
Cu1 N220 C211 C212 166.7(2)
C219 N220 C211 C210 176.9(2)
Cu1 N220 C211 C210 -13.3(3)
O114 S113 N111 C110 -175.8(2)
O112 S113 N111 C110 -47.0(3)
C115 S113 N111 C110 68.7(3)
O114 S113 N111 Cu1 -26.9(3)
O112 S113 N111 Cu1 102.0(2)
C115 S113 N111 Cu1 -142.4(2)
C22 N21 C210 C29 -1.3(4)
Cu1 N21 C210 C29 169.7(2)
C22 N21 C210 C211 -177.6(2)
Cu1 N21 C210 C211 -6.6(3)
N220 C211 C210 N21 14.0(4)
C212 C211 C210 N21 -166.0(3)
N220 C211 C210 C29 -162.3(3)
C212 C211 C210 C29 17.7(4)
C19 N18 C17 C16 177.3(3)
C19 N18 C17 C12 -3.3(4)
C211 N220 C219 C218 -176.6(3)
Cu1 N220 C219 C218 16.1(4)
C211 N220 C219 C214 2.2(4)
Cu1 N220 C219 C214 -165.2(2)
O114 S113 C115 C120 -54.9(3)
O112 S113 C115 C120 176.1(3)
N111 S113 C115 C120 57.8(3)
O114 S113 C115 C116 125.6(3)
O112 S113 C115 C116 -3.4(3)
N111 S113 C115 C116 -121.7(3)
N220 C219 C214 C213 0.2(4)
C218 C219 C214 C213 179.0(3)
N220 C219 C214 C215 -179.3(3)
C218 C219 C214 C215 -0.5(4)
C215 C214 C213 C212 177.7(3)
C219 C214 C213 C212 -1.8(5)
C210 N21 C22 C23 -177.8(3)
Cu1 N21 C22 C23 11.7(4)
C210 N21 C22 C27 3.2(4)
Cu1 N21 C22 C27 -167.3(2)
N18 C17 C16 C15 177.3(3)
C12 C17 C16 C15 -2.1(5)
C110 N11 C12 C13 -178.9(3)
Cu1 N11 C12 C13 -4.0(5)
C110 N11 C12 C17 0.2(4)
Cu1 N11 C12 C17 175.0(3)
N18 C17 C12 N11 4.3(4)
C16 C17 C12 N11 -176.3(3)
N18 C17 C12 C13 -176.6(3)
C16 C17 C12 C13 2.8(4)
C116 C115 C120 C119 0.9(5)
S113 C115 C120 C119 -178.6(3)
C12 N11 C110 N111 173.8(2)
Cu1 N11 C110 N111 -3.4(2)
C12 N11 C110 C19 -5.2(4)
Cu1 N11 C110 C19 177.5(2)
C12 N11 C110 Cu1 177.2(3)
S113 N111 C110 N11 164.3(2)
Cu1 N111 C110 N11 3.4(2)
S113 N111 C110 C19 -16.8(4)
Cu1 N111 C110 C19 -177.7(3)
S113 N111 C110 Cu1 160.9(3)
N21 C22 C27 C28 -2.9(4)
C23 C22 C27 C28 178.1(3)
N21 C22 C27 C26 178.1(3)
C23 C22 C27 C26 -0.9(5)
C214 C213 C212 C211 1.0(5)
N220 C211 C212 C213 1.5(5)
C210 C211 C212 C213 -178.5(3)
N220 C219 C218 C217 178.9(3)
C214 C219 C218 C217 0.1(5)
C17 N18 C19 C110 -1.9(5)
N11 C110 C19 N18 6.4(5)
N111 C110 C19 N18 -172.5(3)
N21 C210 C29 C28 -1.0(5)
C211 C210 C29 C28 175.2(3)
C120 C115 C116 C117 -0.7(5)
S113 C115 C116 C117 178.8(3)
N11 C12 C13 C14 177.8(3)
C17 C12 C13 C14 -1.2(5)
C213 C214 C215 C216 -179.3(3)
C219 C214 C215 C216 0.2(5)
C210 C29 C28 C27 1.2(5)
C26 C27 C28 C29 179.7(3)
C22 C27 C28 C29 0.7(5)
N21 C22 C23 C24 -179.9(3)
C27 C22 C23 C24 -0.9(5)
C214 C215 C216 C217 0.6(6)
C115 C120 C119 C118 0.7(5)
N121 C118 C119 C120 177.1(4)
C117 C118 C119 C120 -2.4(5)
C17 C16 C15 C14 -0.2(5)
C219 C218 C217 C216 0.6(6)
C215 C216 C217 C218 -1.0(6)
C12 C13 C14 C15 -1.1(6)
C16 C15 C14 C13 1.8(6)
C115 C116 C117 C118 -1.1(6)
N121 C118 C117 C116 -176.9(4)
C119 C118 C117 C116 2.6(6)
C22 C23 C24 C25 2.2(6)
C28 C27 C26 C25 -177.4(4)
C22 C27 C26 C25 1.5(5)
C27 C26 C25 C24 -0.3(6)
C23 C24 C25 C26 -1.6(7)
